data_1569093
_journal_paper_doi 10.1039/D3DT00929G
_chemical_formula_moiety 'C60 H44 N14 O2 Ru2 S2, 2(Cl O4)'
_chemical_formula_sum 'C60 H44 Cl2 N14 O10 Ru2 S2'
_chemical_formula_weight 1458.25
_space_group_crystal_system trigonal
_space_group_IT_number 148
_space_group_name_Hall '-R 3'
_space_group_name_H-M_alt 'R -3 :H'
_atom_sites_solution_hydrogens geom
_atom_sites_solution_primary dual
_audit_creation_date 2022-09-26
_audit_creation_method
;
Olex2 1.3-ac4
(compiled 2019.04.23 svn.r3594 for Rigaku Oxford Diffraction, GUI svn.r5739)
;
_audit_update_record
;
2022-09-28 deposited with the CCDC.	2023-05-10 downloaded from the CCDC.
;
_cell_angle_alpha 90
_cell_angle_beta 90
_cell_angle_gamma 120
_cell_formula_units_Z 9
_cell_length_a 37.6353(10)
_cell_length_b 37.6353(10)
_cell_length_c 11.4038(3)
_cell_measurement_reflns_used 14113
_cell_measurement_temperature 150.00(10)
_cell_measurement_theta_max 23.1240
_cell_measurement_theta_min 1.8630
_cell_volume 13988.5(6)
_computing_cell_refinement 'CrysAlisPro 1.171.41.93a (Rigaku OD, 2020)'
_computing_data_collection 'CrysAlisPro 1.171.41.93a (Rigaku OD, 2020)'
_computing_data_reduction 'CrysAlisPro 1.171.41.93a (Rigaku OD, 2020)'
_computing_molecular_graphics 'Olex2 (Dolomanov et al., 2009)'
_computing_publication_material 'Olex2 (Dolomanov et al., 2009)'
_computing_structure_refinement 'ShelXL (Sheldrick, 2015)'
_computing_structure_solution 'ShelXT (Sheldrick, 2015)'
_diffrn_ambient_environment N~2~
_diffrn_ambient_temperature 150.00(10)
_diffrn_detector 'CCD plate'
_diffrn_measured_fraction_theta_full 0.999
_diffrn_measured_fraction_theta_max 0.999
_diffrn_measurement_details
;
List of Runs (angles in degrees, time in seconds):

  # Type    Start    End  Width  t~exp~   \w     \q     \k     \f   Frames
#--------------------------------------------------------------------------
  1  \w   -115.72  16.28   0.50    2.00    --  -15.82 -59.25 173.08  264
  2  \w    -68.38   0.12   0.50    2.00    --  -15.82  94.56   1.16  137
  3  \w   -115.72  16.28   0.50    2.00    --  -15.82 -59.25  71.08  264
  4  \w   -115.73  16.27   0.50    2.00    --  -15.82 -59.25-135.92  264
  5  \f    -38.01 130.99   0.50    2.00  13.01 -15.82 -31.50    --   338
;
_diffrn_measurement_device 'abstract diffractometer'
_diffrn_measurement_device_type 'Saxi-CrysAlisPro-abstract goniometer imported SAXI images'
_diffrn_measurement_method '\w and \f scans'
_diffrn_orient_matrix_type 'CrysAlisPro convention (1999,Acta A55,543-557)'
_diffrn_orient_matrix_UB_11 0.0065952000
_diffrn_orient_matrix_UB_12 0.0187599000
_diffrn_orient_matrix_UB_13 -0.0301356000
_diffrn_orient_matrix_UB_21 0.0191030000
_diffrn_orient_matrix_UB_22 0.0012913000
_diffrn_orient_matrix_UB_23 -0.0120472000
_diffrn_orient_matrix_UB_31 -0.0080715000
_diffrn_orient_matrix_UB_32 -0.0109538000
_diffrn_orient_matrix_UB_33 -0.0530608000
_diffrn_radiation_monochromator graphite
_diffrn_radiation_probe x-ray
_diffrn_radiation_type 'Mo K\a'
_diffrn_radiation_wavelength 0.71073
_diffrn_reflns_av_R_equivalents 0.0717
_diffrn_reflns_av_unetI/netI 0.0346
_diffrn_reflns_Laue_measured_fraction_full 0.999
_diffrn_reflns_Laue_measured_fraction_max 0.999
_diffrn_reflns_limit_h_max 44
_diffrn_reflns_limit_h_min -44
_diffrn_reflns_limit_k_max 44
_diffrn_reflns_limit_k_min -43
_diffrn_reflns_limit_l_max 13
_diffrn_reflns_limit_l_min -13
_diffrn_reflns_number 68114
_diffrn_reflns_point_group_measured_fraction_full 0.999
_diffrn_reflns_point_group_measured_fraction_max 0.999
_diffrn_reflns_theta_full 24.992
_diffrn_reflns_theta_max 24.992
_diffrn_reflns_theta_min 1.874
_diffrn_source 'fine-focus sealed X-ray tube'
_diffrn_source_type 'Enhance (Mo) X-ray Source'
_exptl_absorpt_coefficient_mu 0.709
_exptl_absorpt_correction_T_max 1.00000
_exptl_absorpt_correction_T_min 0.59793
_exptl_absorpt_correction_type multi-scan
_exptl_absorpt_process_details
;
CrysAlisPro 1.171.41.93a (Rigaku Oxford Diffraction, 2020)
Empirical absorption correction using spherical harmonics,
implemented in SCALE3 ABSPACK scaling algorithm.
;
_exptl_crystal_colour 'metallic dark brown'
_exptl_crystal_colour_lustre metallic
_exptl_crystal_colour_modifier dark
_exptl_crystal_colour_primary brown
_exptl_crystal_density_diffrn 1.558
_exptl_crystal_description block
_exptl_crystal_F_000 6624
_exptl_crystal_size_max 0.55
_exptl_crystal_size_mid 0.49
_exptl_crystal_size_min 0.46
_refine_diff_density_max 0.526
_refine_diff_density_min -0.840
_refine_diff_density_rms 0.076
_refine_ls_extinction_method none
_refine_ls_goodness_of_fit_ref 1.033
_refine_ls_hydrogen_treatment constr
_refine_ls_matrix_type full
_refine_ls_number_parameters 406
_refine_ls_number_reflns 5484
_refine_ls_number_restraints 0
_refine_ls_restrained_S_all 1.033
_refine_ls_R_factor_all 0.0711
_refine_ls_R_factor_gt 0.0507
_refine_ls_shift/su_max 0.001
_refine_ls_shift/su_mean 0.000
_refine_ls_structure_factor_coef Fsqd
_refine_ls_weighting_details 'w=1/[\s^2^(Fo^2^)+(0.0712P)^2^+54.4790P] where P=(Fo^2^+2Fc^2^)/3'
_refine_ls_weighting_scheme calc
_refine_ls_wR_factor_gt 0.1307
_refine_ls_wR_factor_ref 0.1456
_reflns_Friedel_coverage 0.000
_reflns_number_gt 4068
_reflns_number_total 5484
_reflns_threshold_expression 'I > 2\s(I)'
_cod_data_source_file d3dt00929g2.cif
_cod_data_source_block '[2](ClO4)2'
_cod_original_cell_volume 13988.5(8)
_cod_original_sg_symbol_H-M 'R -3'
_cod_database_code 1569093
_shelx_shelxl_version_number 2018/3
_shelx_space_group_comment
;
The symmetry employed for this shelxl refinement is uniquely defined
by the following loop, which should always be used as a source of
symmetry information in preference to the above space-group names.
They are only intended as comments.
;
_shelx_estimated_absorpt_t_max 0.736
_shelx_estimated_absorpt_t_min 0.697
_reflns_odcompleteness_completeness 92.52
_reflns_odcompleteness_iscentric 1
_reflns_odcompleteness_theta 33.33
_olex2_refinement_description
;
1. Fixed Uiso
 At 1.2 times of:
  All C(H) groups
2.a Aromatic/amide H refined with riding coordinates:
 C7(H7), C22(H22), C12(H12), C9(H9), C6(H6), C11(H11), C23(H23), C10(H10),
 C20(H20), C4(H4), C19(H19), C5(H5), C21(H21), C15(H15), C30(H30), C18(H18),
 C16(H16), C28(H28), C29(H29), C26(H26), C27(H27), C17(H17)
;
_smtbx_masks_void_probe_radius 1.2
_smtbx_masks_void_truncation_radius 1.2
_olex2_submission_special_instructions 'No special instructions were received'
_oxdiff_exptl_absorpt_empirical_details
;
Empirical correction (ABSPACK) includes:
- Absorption correction using spherical harmonics
- Frame scaling
;
_oxdiff_exptl_absorpt_empirical_full_max 1.513
_oxdiff_exptl_absorpt_empirical_full_min 0.695

loop_
_space_group_symop_operation_xyz
'x, y, z'
'-y, x-y, z'
'-x+y, -x, z'
'x+2/3, y+1/3, z+1/3'
'-y+2/3, x-y+1/3, z+1/3'
'-x+y+2/3, -x+1/3, z+1/3'
'x+1/3, y+2/3, z+2/3'
'-y+1/3, x-y+2/3, z+2/3'
'-x+y+1/3, -x+2/3, z+2/3'
'-x, -y, -z'
'y, -x+y, -z'
'x-y, x, -z'
'-x+2/3, -y+1/3, -z+1/3'
'y+2/3, -x+y+1/3, -z+1/3'
'x-y+2/3, x+1/3, -z+1/3'
'-x+1/3, -y+2/3, -z+2/3'
'y+1/3, -x+y+2/3, -z+2/3'
'x-y+1/3, x+2/3, -z+2/3'

loop_
_atom_site_label
_atom_site_type_symbol
_atom_site_fract_x
_atom_site_fract_y
_atom_site_fract_z
_atom_site_U_iso_or_equiv
_atom_site_adp_type
_atom_site_occupancy
_atom_site_site_symmetry_order
_atom_site_calc_flag
_atom_site_refinement_flags_posn
_atom_site_refinement_flags_adp
_atom_site_refinement_flags_occupancy
_atom_site_disorder_assembly
_atom_site_disorder_group
Ru1 Ru 0.51296(2) 0.58473(2) 0.70008(3) 0.05271(17) Uani 1 1 d . . . . .
S1 S 0.44700(4) 0.50179(4) 0.47273(10) 0.0543(3) Uani 1 1 d . . . . .
Cl1 Cl 0.48177(4) 0.43628(5) 0.79938(12) 0.0721(4) Uani 1 1 d . . . . .
O1 O 0.55487(10) 0.58670(10) 0.8135(3) 0.0547(8) Uani 1 1 d . . . . .
N2 N 0.56124(12) 0.63057(11) 0.6123(3) 0.0531(10) Uani 1 1 d . . . . .
N1 N 0.51985(12) 0.53960(10) 0.6092(3) 0.0524(10) Uani 1 1 d . . . . .
O5 O 0.45815(12) 0.42704(12) 0.9051(3) 0.0777(11) Uani 1 1 d . . . . .
N5 N 0.46598(12) 0.54125(12) 0.7975(3) 0.0555(10) Uani 1 1 d . . . . .
N3 N 0.55222(13) 0.67010(12) 0.7553(3) 0.0586(10) Uani 1 1 d . . . . .
N4 N 0.51997(13) 0.63503(12) 0.7787(3) 0.0559(10) Uani 1 1 d . . . . .
N7 N 0.46222(14) 0.58053(12) 0.6249(3) 0.0594(11) Uani 1 1 d . . . . .
N6 N 0.42649(14) 0.55798(13) 0.6724(4) 0.0647(11) Uani 1 1 d . . . . .
C13 C 0.57640(16) 0.66709(14) 0.6690(4) 0.0546(12) Uani 1 1 d . . . . .
C8 C 0.58647(15) 0.58168(14) 0.7909(4) 0.0510(11) Uani 1 1 d . . . . .
C2 C 0.55355(15) 0.53587(14) 0.6188(4) 0.0511(11) Uani 1 1 d . . . . .
C7 C 0.61985(16) 0.59900(15) 0.8682(4) 0.0603(13) Uani 1 1 d . . . . .
H7 H 0.619176 0.614435 0.933151 0.072 Uiso 1 1 calc R . . . .
O3 O 0.46049(14) 0.4365(2) 0.7026(4) 0.1203(19) Uani 1 1 d . . . . .
C22 C 0.39623(19) 0.48930(17) 0.9238(5) 0.0751(16) Uani 1 1 d . . . . .
H22 H 0.372448 0.471501 0.967854 0.090 Uiso 1 1 calc R . . . .
C1 C 0.49368(14) 0.51181(13) 0.5263(4) 0.0497(11) Uani 1 1 d . . . . .
C12 C 0.61331(16) 0.70142(15) 0.6363(4) 0.0603(13) Uani 1 1 d . . . . .
H12 H 0.623055 0.726629 0.677072 0.072 Uiso 1 1 calc R . . . .
C3 C 0.58806(15) 0.55830(13) 0.6960(4) 0.0550(12) Uani 1 1 d . . . . .
C9 C 0.58351(17) 0.62891(15) 0.5212(4) 0.0620(14) Uani 1 1 d . . . . .
H9 H 0.573164 0.603892 0.479012 0.074 Uiso 1 1 calc R . . . .
C6 C 0.65339(17) 0.59442(17) 0.8532(5) 0.0691(15) Uani 1 1 d . . . . .
H6 H 0.675286 0.606095 0.908100 0.083 Uiso 1 1 calc R . . . .
C24 C 0.42875(16) 0.53546(15) 0.7656(4) 0.0607(13) Uani 1 1 d . . . . .
C11 C 0.63531(16) 0.69862(15) 0.5456(4) 0.0610(13) Uani 1 1 d . . . . .
H11 H 0.660627 0.721665 0.522586 0.073 Uiso 1 1 calc R . . . .
C14 C 0.49209(17) 0.63860(16) 0.8589(4) 0.0637(13) Uani 1 1 d . . . . .
C23 C 0.39290(18) 0.50972(17) 0.8273(5) 0.0703(15) Uani 1 1 d . . . . .
H23 H 0.367165 0.506336 0.803824 0.084 Uiso 1 1 calc R . . . .
C10 C 0.61999(17) 0.66142(15) 0.4874(4) 0.0642(14) Uani 1 1 d . . . . .
H10 H 0.634903 0.658669 0.424202 0.077 Uiso 1 1 calc R . . . .
C20 C 0.46789(17) 0.52082(16) 0.8916(4) 0.0630(13) Uani 1 1 d . . . . .
H20 H 0.493837 0.524595 0.914329 0.076 Uiso 1 1 calc R . . . .
C4 C 0.62319(16) 0.55499(17) 0.6809(5) 0.0680(14) Uani 1 1 d . . . . .
H4 H 0.624673 0.540058 0.615727 0.082 Uiso 1 1 calc R . . . .
C19 C 0.47804(17) 0.61245(17) 0.9553(4) 0.0678(14) Uani 1 1 d . . . . .
H19 H 0.487053 0.593333 0.969354 0.081 Uiso 1 1 calc R . . . .
C5 C 0.65539(17) 0.57262(18) 0.7572(5) 0.0749(16) Uani 1 1 d . . . . .
H5 H 0.678967 0.570041 0.744984 0.090 Uiso 1 1 calc R . . . .
C21 C 0.43389(18) 0.49463(17) 0.9565(5) 0.0687(14) Uani 1 1 d . . . . .
H21 H 0.436315 0.480538 1.022433 0.082 Uiso 1 1 calc R . . . .
C25 C 0.4606(2) 0.60746(16) 0.5368(5) 0.0748(16) Uani 1 1 d . . . . .
C15 C 0.4805(2) 0.6676(2) 0.8393(6) 0.0891(19) Uani 1 1 d . . . . .
H15 H 0.491001 0.685899 0.774559 0.107 Uiso 1 1 calc R . . . .
C30 C 0.4826(2) 0.61408(17) 0.4346(5) 0.086(2) Uani 1 1 d . . . . .
H30 H 0.498877 0.601615 0.422441 0.103 Uiso 1 1 calc R . . . .
C18 C 0.4504(2) 0.6152(2) 1.0306(5) 0.0833(18) Uani 1 1 d . . . . .
H18 H 0.440294 0.597699 1.097157 0.100 Uiso 1 1 calc R . . . .
C16 C 0.4528(3) 0.6694(3) 0.9176(7) 0.118(3) Uani 1 1 d . . . . .
H16 H 0.444601 0.689254 0.906420 0.141 Uiso 1 1 calc R . . . .
O2 O 0.5163(2) 0.4736(3) 0.8048(5) 0.261(6) Uani 1 1 d . . . . .
C28 C 0.4573(3) 0.6582(2) 0.3707(8) 0.123(3) Uani 1 1 d . . . . .
H28 H 0.455678 0.675252 0.312143 0.147 Uiso 1 1 calc R . . . .
C29 C 0.4804(3) 0.6396(2) 0.3491(6) 0.105(3) Uani 1 1 d . . . . .
H29 H 0.494618 0.644101 0.276863 0.126 Uiso 1 1 calc R . . . .
C26 C 0.4374(2) 0.6262(2) 0.5571(7) 0.099(2) Uani 1 1 d . . . . .
H26 H 0.422083 0.620992 0.627403 0.119 Uiso 1 1 calc R . . . .
C27 C 0.4371(3) 0.6527(2) 0.4733(9) 0.122(3) Uani 1 1 d . . . . .
H27 H 0.422590 0.666898 0.487753 0.146 Uiso 1 1 calc R . . . .
C17 C 0.4375(2) 0.6429(2) 1.0095(7) 0.105(2) Uani 1 1 d . . . . .
H17 H 0.417625 0.643555 1.059582 0.126 Uiso 1 1 calc R . . . .
O4 O 0.4930(4) 0.4083(3) 0.7870(8) 0.294(8) Uani 1 1 d . . . . .

loop_
_atom_site_aniso_label
_atom_site_aniso_U_11
_atom_site_aniso_U_22
_atom_site_aniso_U_33
_atom_site_aniso_U_23
_atom_site_aniso_U_13
_atom_site_aniso_U_12
Ru1 0.0624(3) 0.0413(2) 0.0412(2) -0.00331(16) -0.00471(17) 0.01599(19)
S1 0.0610(7) 0.0439(6) 0.0443(6) -0.0053(5) -0.0032(5) 0.0159(6)
Cl1 0.0625(8) 0.0773(9) 0.0666(9) 0.0160(7) 0.0056(6) 0.0275(7)
O1 0.059(2) 0.0530(19) 0.0397(16) -0.0059(14) -0.0058(14) 0.0191(16)
N2 0.069(3) 0.039(2) 0.039(2) -0.0049(16) -0.0079(18) 0.0180(19)
N1 0.062(3) 0.035(2) 0.039(2) 0.0003(15) -0.0014(17) 0.0078(18)
O5 0.082(3) 0.084(3) 0.053(2) 0.0083(19) 0.0119(19) 0.031(2)
N5 0.054(2) 0.049(2) 0.052(2) -0.0046(18) -0.0055(18) 0.0176(19)
N3 0.067(3) 0.045(2) 0.056(2) -0.0060(18) -0.009(2) 0.022(2)
N4 0.063(3) 0.050(2) 0.047(2) -0.0045(18) -0.0056(19) 0.023(2)
N7 0.076(3) 0.042(2) 0.049(2) -0.0091(18) -0.014(2) 0.021(2)
N6 0.068(3) 0.055(3) 0.061(3) -0.009(2) -0.014(2) 0.023(2)
C13 0.066(3) 0.044(3) 0.048(3) -0.003(2) -0.009(2) 0.023(2)
C8 0.053(3) 0.041(2) 0.043(2) 0.0061(19) 0.003(2) 0.012(2)
C2 0.056(3) 0.045(3) 0.039(2) 0.0007(19) -0.001(2) 0.015(2)
C7 0.069(3) 0.053(3) 0.041(3) -0.006(2) -0.005(2) 0.017(3)
O3 0.088(3) 0.220(6) 0.056(2) 0.022(3) -0.002(2) 0.078(4)
C22 0.070(4) 0.064(3) 0.072(4) -0.004(3) 0.009(3) 0.019(3)
C1 0.060(3) 0.037(2) 0.039(2) -0.0005(18) -0.003(2) 0.014(2)
C12 0.062(3) 0.048(3) 0.064(3) -0.005(2) -0.003(3) 0.022(3)
C3 0.060(3) 0.041(3) 0.042(2) 0.000(2) 0.002(2) 0.008(2)
C9 0.089(4) 0.046(3) 0.039(2) -0.003(2) -0.003(2) 0.024(3)
C6 0.058(3) 0.073(4) 0.058(3) -0.017(3) -0.008(3) 0.020(3)
C24 0.064(3) 0.051(3) 0.052(3) -0.011(2) -0.003(2) 0.018(3)
C11 0.062(3) 0.046(3) 0.064(3) 0.004(2) -0.003(3) 0.020(2)
C14 0.069(3) 0.050(3) 0.058(3) -0.008(2) -0.004(3) 0.020(3)
C23 0.063(3) 0.068(4) 0.070(4) -0.010(3) -0.006(3) 0.026(3)
C10 0.076(4) 0.056(3) 0.050(3) 0.008(2) 0.005(3) 0.025(3)
C20 0.062(3) 0.064(3) 0.050(3) 0.003(2) -0.003(2) 0.023(3)
C4 0.060(3) 0.072(4) 0.056(3) -0.018(3) 0.000(3) 0.022(3)
C19 0.081(4) 0.066(3) 0.055(3) -0.013(3) -0.004(3) 0.036(3)
C5 0.061(3) 0.085(4) 0.072(4) -0.022(3) -0.008(3) 0.032(3)
C21 0.071(4) 0.068(3) 0.052(3) 0.002(3) 0.002(3) 0.024(3)
C25 0.092(4) 0.049(3) 0.069(4) -0.006(3) -0.028(3) 0.024(3)
C15 0.112(5) 0.084(4) 0.085(4) 0.016(3) 0.021(4) 0.060(4)
C30 0.124(5) 0.051(3) 0.058(3) -0.007(3) -0.033(4) 0.024(3)
C18 0.092(5) 0.076(4) 0.067(4) 0.001(3) 0.010(3) 0.031(4)
C16 0.154(8) 0.128(7) 0.116(6) 0.030(5) 0.045(6) 0.104(6)
O2 0.137(6) 0.269(9) 0.097(4) 0.035(5) 0.002(4) -0.107(6)
C28 0.170(9) 0.073(5) 0.109(6) 0.007(5) -0.062(6) 0.049(6)
C29 0.146(7) 0.058(4) 0.081(5) -0.005(3) -0.040(4) 0.029(4)
C26 0.097(5) 0.069(4) 0.128(6) -0.003(4) -0.037(4) 0.039(4)
C27 0.130(7) 0.083(5) 0.150(8) 0.008(5) -0.046(6) 0.052(5)
C17 0.120(6) 0.120(6) 0.096(5) 0.012(5) 0.030(4) 0.075(5)
O4 0.510(18) 0.345(13) 0.258(10) 0.219(10) 0.271(11) 0.386(14)

loop_
_atom_type_symbol
_atom_type_description
_atom_type_scat_dispersion_real
_atom_type_scat_dispersion_imag
_atom_type_scat_source
C C 0.0033 0.0016 'International Tables Vol C Tables 4.2.6.8 and 6.1.1.4'
H H 0.0000 0.0000 'International Tables Vol C Tables 4.2.6.8 and 6.1.1.4'
Cl Cl 0.1484 0.1585 'International Tables Vol C Tables 4.2.6.8 and 6.1.1.4'
N N 0.0061 0.0033 'International Tables Vol C Tables 4.2.6.8 and 6.1.1.4'
O O 0.0106 0.0060 'International Tables Vol C Tables 4.2.6.8 and 6.1.1.4'
Ru Ru -1.2594 0.8363 'International Tables Vol C Tables 4.2.6.8 and 6.1.1.4'
S S 0.1246 0.1234 'International Tables Vol C Tables 4.2.6.8 and 6.1.1.4'

loop_
_geom_angle_atom_site_label_1
_geom_angle_atom_site_label_2
_geom_angle_atom_site_label_3
_geom_angle
_geom_angle_site_symmetry_1
_geom_angle_site_symmetry_3
_geom_angle_publ_flag
O1 Ru1 N2 86.21(14) . . ?
O1 Ru1 N1 86.32(14) . . ?
O1 Ru1 N5 91.64(14) . . ?
O1 Ru1 N7 164.95(15) . . ?
N2 Ru1 N1 91.36(14) . . ?
N2 Ru1 N5 176.24(15) . . ?
N5 Ru1 N1 91.59(15) . . ?
N4 Ru1 O1 86.95(15) . . ?
N4 Ru1 N2 77.16(16) . . ?
N4 Ru1 N1 167.05(16) . . ?
N4 Ru1 N5 99.66(16) . . ?
N4 Ru1 N7 86.34(16) . . ?
N7 Ru1 N2 105.37(16) . . ?
N7 Ru1 N1 102.68(15) . . ?
N7 Ru1 N5 76.24(17) . . ?
C1 S1 C2 89.2(2) . 10_666 ?
O3 Cl1 O5 112.7(3) . . ?
O2 Cl1 O5 111.7(4) . . ?
O2 Cl1 O3 107.0(5) . . ?
O4 Cl1 O5 107.6(3) . . ?
O4 Cl1 O3 109.9(6) . . ?
O4 Cl1 O2 107.8(8) . . ?
C8 O1 Ru1 128.0(3) . . ?
C13 N2 Ru1 111.6(3) . . ?
C9 N2 Ru1 130.4(3) . . ?
C9 N2 C13 117.0(4) . . ?
C2 N1 Ru1 122.9(3) . . ?
C2 N1 C1 109.1(4) . . ?
C1 N1 Ru1 127.8(3) . . ?
C24 N5 Ru1 113.3(3) . . ?
C20 N5 Ru1 128.5(4) . . ?
C20 N5 C24 118.0(4) . . ?
N4 N3 C13 112.5(4) . . ?
N3 N4 Ru1 119.1(3) . . ?
N3 N4 C14 112.8(4) . . ?
C14 N4 Ru1 128.0(3) . . ?
N6 N7 Ru1 120.2(3) . . ?
N6 N7 C25 110.8(5) . . ?
C25 N7 Ru1 127.3(4) . . ?
N7 N6 C24 111.1(4) . . ?
N2 C13 N3 117.4(4) . . ?
N2 C13 C12 122.0(5) . . ?
N3 C13 C12 120.4(4) . . ?
O1 C8 C7 118.3(4) . . ?
O1 C8 C3 124.0(4) . . ?
C7 C8 C3 117.6(5) . . ?
N1 C2 S1 113.9(3) . 10_666 ?
N1 C2 C3 127.4(4) . . ?
C3 C2 S1 118.7(4) . 10_666 ?
C6 C7 C8 122.2(5) . . ?
C21 C22 C23 120.4(5) . . ?
N1 C1 S1 132.2(4) . . ?
C1 C1 S1 111.1(4) 10_666 . ?
C1 C1 N1 116.7(6) 10_666 . ?
C11 C12 C13 119.6(5) . . ?
C8 C3 C2 121.7(5) . . ?
C4 C3 C8 119.0(4) . . ?
C4 C3 C2 119.2(4) . . ?
N2 C9 C10 123.0(4) . . ?
C7 C6 C5 119.9(5) . . ?
N5 C24 N6 118.7(5) . . ?
N5 C24 C23 122.7(5) . . ?
N6 C24 C23 118.5(5) . . ?
C12 C11 C10 118.7(5) . . ?
C19 C14 N4 118.1(5) . . ?
C15 C14 N4 120.1(5) . . ?
C15 C14 C19 121.8(6) . . ?
C22 C23 C24 117.5(5) . . ?
C9 C10 C11 119.7(5) . . ?
N5 C20 C21 122.9(5) . . ?
C5 C4 C3 121.8(5) . . ?
C14 C19 C18 118.0(6) . . ?
C4 C5 C6 119.4(5) . . ?
C20 C21 C22 118.5(5) . . ?
C30 C25 N7 118.7(6) . . ?
C30 C25 C26 121.5(6) . . ?
C26 C25 N7 119.8(6) . . ?
C14 C15 C16 118.1(6) . . ?
C25 C30 C29 118.5(7) . . ?
C17 C18 C19 120.6(6) . . ?
C17 C16 C15 120.8(7) . . ?
C27 C28 C29 121.6(8) . . ?
C28 C29 C30 119.4(8) . . ?
C27 C26 C25 119.1(8) . . ?
C28 C27 C26 119.9(9) . . ?
C16 C17 C18 120.6(7) . . ?

loop_
_geom_bond_atom_site_label_1
_geom_bond_atom_site_label_2
_geom_bond_distance
_geom_bond_site_symmetry_2
_geom_bond_publ_flag
Ru1 O1 2.012(3) . ?
Ru1 N2 2.036(4) . ?
Ru1 N1 2.114(4) . ?
Ru1 N5 2.036(4) . ?
Ru1 N4 1.989(4) . ?
Ru1 N7 2.026(4) . ?
S1 C2 1.752(5) 10_666 ?
S1 C1 1.714(5) . ?
Cl1 O5 1.433(4) . ?
Cl1 O3 1.366(4) . ?
Cl1 O2 1.357(6) . ?
Cl1 O4 1.324(6) . ?
O1 C8 1.320(6) . ?
N2 C13 1.360(6) . ?
N2 C9 1.356(6) . ?
N1 C2 1.348(6) . ?
N1 C1 1.388(5) . ?
N5 C24 1.356(6) . ?
N5 C20 1.343(6) . ?
N3 N4 1.298(5) . ?
N3 C13 1.383(6) . ?
N4 C14 1.448(7) . ?
N7 N6 1.296(6) . ?
N7 C25 1.450(7) . ?
N6 C24 1.388(7) . ?
C13 C12 1.394(7) . ?
C8 C7 1.400(7) . ?
C8 C3 1.415(6) . ?
C2 C3 1.442(6) . ?
C7 C6 1.367(8) . ?
C22 C23 1.384(8) . ?
C22 C21 1.380(8) . ?
C1 C1 1.341(9) 10_666 ?
C12 C11 1.362(7) . ?
C3 C4 1.399(7) . ?
C9 C10 1.360(7) . ?
C6 C5 1.392(7) . ?
C24 C23 1.395(7) . ?
C11 C10 1.388(7) . ?
C14 C19 1.391(7) . ?
C14 C15 1.384(8) . ?
C20 C21 1.377(7) . ?
C4 C5 1.365(7) . ?
C19 C18 1.393(8) . ?
C25 C30 1.379(9) . ?
C25 C26 1.388(9) . ?
C15 C16 1.397(9) . ?
C30 C29 1.400(9) . ?
C18 C17 1.374(9) . ?
C16 C17 1.360(10) . ?
C28 C29 1.382(12) . ?
C28 C27 1.356(12) . ?
C26 C27 1.385(10) . ?

loop_
_smtbx_masks_void_nr
_smtbx_masks_void_average_x
_smtbx_masks_void_average_y
_smtbx_masks_void_average_z
_smtbx_masks_void_volume
_smtbx_masks_void_count_electrons
_smtbx_masks_void_content
1 0.000 0.000 -0.895 646.7 82.4 ?
2 0.333 0.667 -0.867 646.7 82.4 ?
3 0.667 0.333 -0.200 646.7 82.4 ?
